data_7003664
loop_
_publ_author_name
'Clegg, William'
'Davidson, Matthew G.'
'Graham, David V.'
'Griffen, Gemma'
'Jones, Matthew D.'
'Kennedy, Alan R.'
'O'Hara, Charles T.'
'Russo, Luca'
'Thomson, Calum M.'

_publ_section_title
;
 Synthetic and structural investigations of alkali metal diamine
 bis(phenolate) complexes
;
_journal_issue 10
_journal_name_full 'Dalton Transactions'
_journal_page_first 1295
_journal_page_last 1301
_journal_paper_doi 10.1039/b718186h
_journal_year 2008
_chemical_formula_moiety 'C28 H46 Li2 N4 O2'
_chemical_formula_sum 'C28 H46 Li2 N4 O2'
_chemical_formula_weight 484.57
_chemical_name_systematic
;
?
;
_space_group_IT_number 14
_symmetry_cell_setting monoclinic
_symmetry_space_group_name_Hall '-P 2yn'
_symmetry_space_group_name_H-M 'P 1 21/n 1'
_atom_sites_solution_hydrogens geom
_atom_sites_solution_primary direct
_atom_sites_solution_secondary difmap
_audit_creation_method SHELXL-97
_cell_angle_alpha 90.00
_cell_angle_beta 109.913(3)
_cell_angle_gamma 90.00
_cell_formula_units_Z 4
_cell_length_a 12.151(3)
_cell_length_b 15.012(3)
_cell_length_c 16.937(4)
_cell_measurement_reflns_used 999
_cell_measurement_temperature 150(2)
_cell_measurement_theta_max 27.5
_cell_measurement_theta_min 2.5
_cell_volume 2904.8(12)
_computing_cell_refinement 'Bruker SAINT (Bruker, 2001)'
_computing_data_collection 'Bruker SMART (Bruker, 2001)'
_computing_data_reduction 'Bruker SAINT'
_computing_molecular_graphics 'Mercury 1.5'
_computing_structure_refinement 'SHELXL97 (Sheldrick, 1997)'
_computing_structure_solution 'SHELXS97 (Sheldrick, 1990)'
_diffrn_ambient_temperature 150(2)
_diffrn_measured_fraction_theta_full 0.974
_diffrn_measured_fraction_theta_max 0.974
_diffrn_measurement_device_type 'Bruker SMART 1K CCD diffractometer'
_diffrn_measurement_method 'thin-slice \w scans'
_diffrn_radiation_monochromator graphite
_diffrn_radiation_source 'sealed tube'
_diffrn_radiation_type MoK\a
_diffrn_radiation_wavelength 0.71073
_diffrn_reflns_av_R_equivalents 0.0184
_diffrn_reflns_av_sigmaI/netI 0.0150
_diffrn_reflns_limit_h_max 16
_diffrn_reflns_limit_h_min -16
_diffrn_reflns_limit_k_max 19
_diffrn_reflns_limit_k_min -20
_diffrn_reflns_limit_l_max 22
_diffrn_reflns_limit_l_min -22
_diffrn_reflns_number 25601
_diffrn_reflns_theta_full 28.33
_diffrn_reflns_theta_max 28.33
_diffrn_reflns_theta_min 1.86
_diffrn_standards_number 0
_exptl_absorpt_coefficient_mu 0.069
_exptl_absorpt_correction_T_max 0.960
_exptl_absorpt_correction_T_min 0.947
_exptl_absorpt_correction_type multi-scan
_exptl_absorpt_process_details SADABS
_exptl_crystal_colour colourless
_exptl_crystal_density_diffrn 1.108
_exptl_crystal_density_method 'not measured'
_exptl_crystal_description block
_exptl_crystal_F_000 1056
_exptl_crystal_size_max 0.80
_exptl_crystal_size_mid 0.60
_exptl_crystal_size_min 0.60
_refine_diff_density_max 0.400
_refine_diff_density_min -0.421
_refine_diff_density_rms 0.055
_refine_ls_extinction_method none
_refine_ls_goodness_of_fit_ref 1.039
_refine_ls_hydrogen_treatment constr
_refine_ls_matrix_type full
_refine_ls_number_parameters 412
_refine_ls_number_reflns 7055
_refine_ls_number_restraints 358
_refine_ls_restrained_S_all 1.055
_refine_ls_R_factor_all 0.0544
_refine_ls_R_factor_gt 0.0460
_refine_ls_shift/su_max 0.000
_refine_ls_shift/su_mean 0.000
_refine_ls_structure_factor_coef Fsqd
_refine_ls_weighting_details 'calc w=1/[\s^2^(Fo^2^)+(0.0737P)^2^+0.9276P] where P=(Fo^2^+2Fc^2^)/3'
_refine_ls_weighting_scheme calc
_refine_ls_wR_factor_gt 0.1281
_refine_ls_wR_factor_ref 0.1375
_reflns_number_gt 5988
_reflns_number_total 7055
_reflns_threshold_expression I>2\s(I)
_cod_data_source_file b718186h.txt
_cod_data_source_block rem387
_cod_original_cell_volume 2904.7(10)
_cod_original_sg_symbol_H-M 'P 21/n'
_cod_database_code 7003664

loop_
_symmetry_equiv_pos_as_xyz
'x, y, z'
'-x+1/2, y+1/2, -z+1/2'
'-x, -y, -z'
'x-1/2, -y-1/2, z-1/2'

loop_
_atom_site_label
_atom_site_type_symbol
_atom_site_fract_x
_atom_site_fract_y
_atom_site_fract_z
_atom_site_U_iso_or_equiv
_atom_site_adp_type
_atom_site_occupancy
_atom_site_symmetry_multiplicity
_atom_site_calc_flag
_atom_site_refinement_flags
_atom_site_disorder_assembly
_atom_site_disorder_group
Li1 Li 0.47415(18) 0.49035(14) 0.23198(14) 0.0301(4) Uani 1 1 d . A .
Li2 Li 0.28510(16) 0.50152(13) 0.24936(12) 0.0257(4) Uani 1 1 d . . .
O3 O 0.39584(7) 0.40521(5) 0.27204(6) 0.02840(19) Uani 1 1 d . A .
C4 C 0.47133(9) 0.34284(7) 0.31122(7) 0.0222(2) Uani 1 1 d . . .
C5 C 0.47968(10) 0.31379(8) 0.39280(7) 0.0260(2) Uani 1 1 d . A .
C6 C 0.56293(11) 0.25101(8) 0.43482(7) 0.0285(2) Uani 1 1 d . . .
H6 H 0.5668 0.2329 0.4895 0.034 Uiso 1 1 calc R A .
C7 C 0.64099(10) 0.21346(8) 0.40015(8) 0.0282(2) Uani 1 1 d . A .
C8 C 0.63075(10) 0.24021(7) 0.31947(7) 0.0247(2) Uani 1 1 d . . .
H8 H 0.6817 0.2147 0.2938 0.030 Uiso 1 1 calc R A .
C9 C 0.54857(9) 0.30302(7) 0.27458(7) 0.0218(2) Uani 1 1 d . A .
C10 C 0.54143(10) 0.32719(8) 0.18651(7) 0.0260(2) Uani 1 1 d . . .
H10A H 0.5950 0.2881 0.1694 0.031 Uiso 1 1 calc R A .
H10B H 0.4609 0.3159 0.1478 0.031 Uiso 1 1 calc R . .
N11 N 0.57214(8) 0.42132(6) 0.17791(6) 0.0232(2) Uani 1 1 d . A .
C12 C 0.69340(9) 0.44369(7) 0.22811(7) 0.0243(2) Uani 1 1 d . . .
H12A H 0.7450 0.4326 0.1948 0.029 Uiso 1 1 calc R A .
H12B H 0.7200 0.4054 0.2787 0.029 Uiso 1 1 calc R . .
C13 C 0.70163(10) 0.54150(8) 0.25430(7) 0.0253(2) Uani 1 1 d . A .
H13A H 0.7829 0.5556 0.2901 0.030 Uiso 1 1 calc R . .
H13B H 0.6809 0.5799 0.2038 0.030 Uiso 1 1 calc R . .
N14 N 0.62175(9) 0.55939(6) 0.30083(6) 0.0254(2) Uani 1 1 d . . .
C15 C 0.58510(11) 0.65377(8) 0.29677(8) 0.0303(3) Uani 1 1 d . A .
H15A H 0.6558 0.6915 0.3192 0.036 Uiso 1 1 calc R . .
H15B H 0.5374 0.6620 0.3334 0.036 Uiso 1 1 calc R . .
C16 C 0.51536(10) 0.68521(7) 0.20946(7) 0.0252(2) Uani 1 1 d . . .
C17 C 0.55770(10) 0.75488(8) 0.17359(9) 0.0307(3) Uani 1 1 d . A .
H17 H 0.6315 0.7802 0.2044 0.037 Uiso 1 1 calc R . .
C18 C 0.49634(11) 0.78870(8) 0.09462(9) 0.0347(3) Uani 1 1 d . . .
C19 C 0.38843(11) 0.74970(8) 0.05114(8) 0.0325(3) Uani 1 1 d . A .
H19 H 0.3447 0.7716 -0.0031 0.039 Uiso 1 1 calc R . .
C20 C 0.34242(10) 0.68007(8) 0.08413(8) 0.0278(2) Uani 1 1 d . . .
C21 C 0.40506(9) 0.64596(7) 0.16503(7) 0.0237(2) Uani 1 1 d . A .
O22 O 0.36269(7) 0.57929(6) 0.19677(6) 0.0291(2) Uani 1 1 d . A .
C23 C 0.39966(14) 0.35477(10) 0.43347(9) 0.0406(3) Uani 1 1 d . . .
H23A H 0.4147 0.3280 0.4889 0.061 Uiso 1 1 calc R A .
H23B H 0.3181 0.3440 0.3984 0.061 Uiso 1 1 calc R . .
H23C H 0.4140 0.4191 0.4396 0.061 Uiso 1 1 calc R . .
C24 C 0.73343(13) 0.14720(10) 0.44794(10) 0.0433(3) Uani 1 1 d . . .
H24A H 0.7117 0.0876 0.4242 0.065 Uiso 1 1 calc R A .
H24B H 0.7395 0.1470 0.5071 0.065 Uiso 1 1 calc R . .
H24C H 0.8090 0.1641 0.4435 0.065 Uiso 1 1 calc R . .
C25 C 0.54484(14) 0.44494(10) 0.08935(8) 0.0391(3) Uani 1 1 d . . .
H25A H 0.5657 0.5074 0.0851 0.059 Uiso 1 1 calc R A .
H25B H 0.4609 0.4366 0.0593 0.059 Uiso 1 1 calc R . .
H25C H 0.5896 0.4066 0.0644 0.059 Uiso 1 1 calc R . .
C26 C 0.67100(14) 0.52993(10) 0.38823(8) 0.0397(3) Uani 1 1 d . A .
H26A H 0.6916 0.4667 0.3898 0.060 Uiso 1 1 calc R . .
H26B H 0.6131 0.5386 0.4161 0.060 Uiso 1 1 calc R . .
H26C H 0.7413 0.5648 0.4173 0.060 Uiso 1 1 calc R . .
C27 C 0.54495(15) 0.86402(11) 0.05704(12) 0.0546(4) Uani 1 1 d . A .
H27A H 0.5491 0.9183 0.0901 0.082 Uiso 1 1 calc R . .
H27B H 0.4937 0.8743 -0.0010 0.082 Uiso 1 1 calc R . .
H27C H 0.6235 0.8483 0.0577 0.082 Uiso 1 1 calc R . .
C28 C 0.22673(12) 0.63918(10) 0.03472(10) 0.0405(3) Uani 1 1 d . A .
H28A H 0.1983 0.6651 -0.0218 0.061 Uiso 1 1 calc R . .
H28B H 0.1701 0.6510 0.0630 0.061 Uiso 1 1 calc R . .
H28C H 0.2362 0.5747 0.0306 0.061 Uiso 1 1 calc R . .
N29 N 0.1095(15) 0.4599(7) 0.1935(7) 0.0308(17) Uani 0.411(5) 1 d PDU A 1
C30 C 0.0399(3) 0.5321(3) 0.2133(3) 0.0479(11) Uani 0.411(5) 1 d PDU A 1
H30A H 0.0166 0.5737 0.1651 0.058 Uiso 0.411(5) 1 calc PR A 1
H30B H -0.0329 0.5050 0.2163 0.058 Uiso 0.411(5) 1 calc PR A 1
C31 C 0.0855(5) 0.5799(3) 0.2814(3) 0.0349(11) Uani 0.411(5) 1 d PDU A 1
H31A H 0.0501 0.5578 0.3224 0.042 Uiso 0.411(5) 1 calc PR A 1
H31B H 0.0560 0.6413 0.2667 0.042 Uiso 0.411(5) 1 calc PR A 1
N32 N 0.2105(10) 0.5878(9) 0.3270(7) 0.0289(16) Uani 0.411(5) 1 d PDU A 1
C33 C 0.0906(5) 0.3751(3) 0.2284(4) 0.0528(12) Uani 0.411(5) 1 d PDU A 1
H33A H 0.0094 0.3561 0.2008 0.079 Uiso 0.411(5) 1 calc PR A 1
H33B H 0.1061 0.3818 0.2888 0.079 Uiso 0.411(5) 1 calc PR A 1
H33C H 0.1436 0.3302 0.2192 0.079 Uiso 0.411(5) 1 calc PR A 1
C34 C 0.0747(6) 0.4504(5) 0.1029(3) 0.0615(16) Uani 0.411(5) 1 d PDU A 1
H34A H 0.1235 0.4051 0.0894 0.092 Uiso 0.411(5) 1 calc PR A 1
H34B H 0.0846 0.5075 0.0780 0.092 Uiso 0.411(5) 1 calc PR A 1
H34C H -0.0076 0.4322 0.0802 0.092 Uiso 0.411(5) 1 calc PR A 1
C35 C 0.2507(8) 0.6798(6) 0.3225(5) 0.0363(13) Uani 0.411(5) 1 d PDU A 1
H35A H 0.2082 0.7207 0.3470 0.054 Uiso 0.411(5) 1 calc PR A 1
H35B H 0.2358 0.6959 0.2637 0.054 Uiso 0.411(5) 1 calc PR A 1
H35C H 0.3348 0.6839 0.3539 0.054 Uiso 0.411(5) 1 calc PR A 1
C36 C 0.2415(9) 0.5630(8) 0.4149(6) 0.0419(17) Uani 0.411(5) 1 d PDU A 1
H36A H 0.2086 0.6066 0.4438 0.063 Uiso 0.411(5) 1 calc PR A 1
H36B H 0.3269 0.5620 0.4411 0.063 Uiso 0.411(5) 1 calc PR A 1
H36C H 0.2099 0.5038 0.4190 0.063 Uiso 0.411(5) 1 calc PR A 1
N29A N 0.1072(10) 0.4544(5) 0.1962(5) 0.0287(12) Uani 0.589(5) 1 d PDU A 2
C30A C 0.0526(2) 0.4856(2) 0.25604(19) 0.0428(7) Uani 0.589(5) 1 d PDU A 2
H30C H -0.0312 0.4958 0.2238 0.051 Uiso 0.589(5) 1 calc PR A 2
H30D H 0.0562 0.4357 0.2950 0.051 Uiso 0.589(5) 1 calc PR A 2
C31A C 0.0916(5) 0.5582(4) 0.3033(4) 0.0654(13) Uani 0.589(5) 1 d PDU A 2
H31C H 0.0724 0.5510 0.3552 0.078 Uiso 0.589(5) 1 calc PR A 2
H31D H 0.0457 0.6096 0.2726 0.078 Uiso 0.589(5) 1 calc PR A 2
N32A N 0.2159(7) 0.5826(6) 0.3286(5) 0.0337(15) Uani 0.589(5) 1 d PDU A 2
C33A C 0.1099(3) 0.35700(19) 0.1933(2) 0.0451(7) Uani 0.589(5) 1 d PDU A 2
H33D H 0.0296 0.3340 0.1733 0.068 Uiso 0.589(5) 1 calc PR A 2
H33E H 0.1516 0.3337 0.2496 0.068 Uiso 0.589(5) 1 calc PR A 2
H33F H 0.1503 0.3381 0.1549 0.068 Uiso 0.589(5) 1 calc PR A 2
C34A C 0.0473(3) 0.4878(2) 0.1115(2) 0.0435(8) Uani 0.589(5) 1 d PDU A 2
H34D H -0.0330 0.4648 0.0908 0.065 Uiso 0.589(5) 1 calc PR A 2
H34E H 0.0891 0.4680 0.0743 0.065 Uiso 0.589(5) 1 calc PR A 2
H34F H 0.0455 0.5531 0.1125 0.065 Uiso 0.589(5) 1 calc PR A 2
C35A C 0.2270(7) 0.6726(5) 0.3006(4) 0.0598(16) Uani 0.589(5) 1 d PDU A 2
H35D H 0.1895 0.7145 0.3279 0.090 Uiso 0.589(5) 1 calc PR A 2
H35E H 0.1889 0.6762 0.2395 0.090 Uiso 0.589(5) 1 calc PR A 2
H35F H 0.3100 0.6877 0.3154 0.090 Uiso 0.589(5) 1 calc PR A 2
C36A C 0.2680(7) 0.5791(7) 0.4197(5) 0.062(2) Uani 0.589(5) 1 d PDU A 2
H36D H 0.3524 0.5897 0.4363 0.093 Uiso 0.589(5) 1 calc PR A 2
H36E H 0.2540 0.5203 0.4396 0.093 Uiso 0.589(5) 1 calc PR A 2
H36F H 0.2325 0.6251 0.4445 0.093 Uiso 0.589(5) 1 calc PR A 2

loop_
_atom_site_aniso_label
_atom_site_aniso_U_11
_atom_site_aniso_U_22
_atom_site_aniso_U_33
_atom_site_aniso_U_23
_atom_site_aniso_U_13
_atom_site_aniso_U_12
Li1 0.0252(9) 0.0248(9) 0.0439(12) 0.0077(8) 0.0166(9) 0.0032(8)
Li2 0.0212(9) 0.0268(9) 0.0304(10) 0.0039(8) 0.0106(7) 0.0018(7)
O3 0.0226(4) 0.0252(4) 0.0396(5) 0.0111(3) 0.0134(3) 0.0064(3)
C4 0.0193(5) 0.0183(5) 0.0290(5) 0.0029(4) 0.0085(4) 0.0001(4)
C5 0.0287(5) 0.0222(5) 0.0308(6) 0.0024(4) 0.0148(5) 0.0010(4)
C6 0.0329(6) 0.0257(5) 0.0264(5) 0.0046(4) 0.0094(5) 0.0005(4)
C7 0.0245(5) 0.0229(5) 0.0338(6) 0.0049(4) 0.0057(4) 0.0030(4)
C8 0.0217(5) 0.0195(5) 0.0342(6) -0.0005(4) 0.0112(4) 0.0010(4)
C9 0.0207(5) 0.0188(5) 0.0261(5) 0.0001(4) 0.0082(4) -0.0025(4)
C10 0.0294(6) 0.0237(5) 0.0257(5) -0.0020(4) 0.0107(4) -0.0039(4)
N11 0.0233(4) 0.0246(5) 0.0215(4) 0.0020(3) 0.0073(3) -0.0030(4)
C12 0.0193(5) 0.0251(5) 0.0302(5) 0.0002(4) 0.0107(4) 0.0007(4)
C13 0.0199(5) 0.0254(5) 0.0301(6) 0.0007(4) 0.0082(4) -0.0012(4)
N14 0.0281(5) 0.0250(5) 0.0230(4) 0.0013(4) 0.0085(4) 0.0050(4)
C15 0.0334(6) 0.0249(6) 0.0300(6) -0.0034(4) 0.0073(5) 0.0042(5)
C16 0.0244(5) 0.0199(5) 0.0314(6) -0.0001(4) 0.0096(4) 0.0030(4)
C17 0.0225(5) 0.0223(5) 0.0462(7) 0.0008(5) 0.0103(5) -0.0020(4)
C18 0.0305(6) 0.0270(6) 0.0494(8) 0.0105(5) 0.0171(6) -0.0016(5)
C19 0.0295(6) 0.0301(6) 0.0369(6) 0.0110(5) 0.0102(5) 0.0019(5)
C20 0.0224(5) 0.0243(5) 0.0359(6) 0.0046(4) 0.0089(5) 0.0010(4)
C21 0.0222(5) 0.0186(5) 0.0333(6) 0.0034(4) 0.0135(4) 0.0029(4)
O22 0.0249(4) 0.0241(4) 0.0420(5) 0.0100(3) 0.0165(4) 0.0023(3)
C23 0.0524(8) 0.0361(7) 0.0455(8) 0.0074(6) 0.0326(7) 0.0106(6)
C24 0.0364(7) 0.0405(7) 0.0486(8) 0.0155(6) 0.0088(6) 0.0144(6)
C25 0.0496(8) 0.0424(7) 0.0236(6) 0.0043(5) 0.0102(5) -0.0120(6)
C26 0.0518(8) 0.0400(7) 0.0246(6) 0.0036(5) 0.0095(6) 0.0110(6)
C27 0.0448(8) 0.0464(9) 0.0736(11) 0.0253(8) 0.0214(8) -0.0096(7)
C28 0.0283(6) 0.0371(7) 0.0478(8) 0.0091(6) 0.0020(6) -0.0052(5)
N29 0.031(3) 0.025(2) 0.038(3) 0.000(2) 0.015(2) -0.006(2)
C30 0.0241(14) 0.049(2) 0.062(2) -0.0032(18) 0.0032(14) 0.0061(14)
C31 0.0209(15) 0.0330(17) 0.048(2) 0.0042(15) 0.0088(16) 0.0183(13)
N32 0.030(3) 0.034(3) 0.026(3) -0.001(2) 0.015(2) 0.012(2)
C33 0.056(3) 0.038(2) 0.060(3) 0.009(2) 0.013(2) -0.0141(19)
C34 0.067(4) 0.073(4) 0.041(2) -0.007(3) 0.014(2) -0.034(3)
C35 0.038(2) 0.028(2) 0.042(3) -0.005(2) 0.013(2) 0.0009(16)
C36 0.048(3) 0.052(4) 0.031(3) 0.005(3) 0.021(2) 0.018(3)
N29A 0.0224(19) 0.031(2) 0.0315(18) 0.0022(16) 0.0078(15) -0.0045(17)
C30A 0.0277(11) 0.0514(15) 0.0563(15) -0.0026(12) 0.0233(10) -0.0068(10)
C31A 0.0420(19) 0.086(3) 0.077(3) -0.028(2) 0.032(2) -0.003(2)
N32A 0.029(2) 0.033(2) 0.036(2) -0.0017(17) 0.0071(17) 0.0042(18)
C33A 0.0506(16) 0.0293(13) 0.0530(19) 0.0039(12) 0.0145(14) -0.0078(11)
C34A 0.0345(14) 0.0426(17) 0.0440(16) 0.0107(14) 0.0013(11) -0.0049(12)
C35A 0.080(4) 0.039(2) 0.071(4) 0.006(2) 0.039(3) 0.026(2)
C36A 0.081(4) 0.060(4) 0.038(2) -0.0070(19) 0.012(3) 0.025(3)

loop_
_atom_type_symbol
_atom_type_description
_atom_type_scat_dispersion_real
_atom_type_scat_dispersion_imag
_atom_type_scat_source
C C 0.0033 0.0016 'International Tables Vol C Tables 4.2.6.8 and 6.1.1.4'
H H 0.0000 0.0000 'International Tables Vol C Tables 4.2.6.8 and 6.1.1.4'
Li Li -0.0003 0.0001 'International Tables Vol C Tables 4.2.6.8 and 6.1.1.4'
N N 0.0061 0.0033 'International Tables Vol C Tables 4.2.6.8 and 6.1.1.4'
O O 0.0106 0.0060 'International Tables Vol C Tables 4.2.6.8 and 6.1.1.4'

loop_
_geom_angle_atom_site_label_1
_geom_angle_atom_site_label_2
_geom_angle_atom_site_label_3
_geom_angle
_geom_angle_site_symmetry_1
_geom_angle_site_symmetry_3
_geom_angle_publ_flag
O3 Li1 N11 105.52(10) . . ?
O3 Li1 N14 126.67(12) . . ?
O3 Li1 O22 101.82(10) . . ?
N11 Li1 N14 88.90(9) . . ?
N11 Li1 O22 134.80(13) . . ?
N14 Li1 O22 102.74(10) . . ?
O3 Li2 O22 97.49(9) . . ?
O3 Li2 N29 113.5(3) . . ?
O3 Li2 N32 135.4(3) . . ?
O3 Li2 N29A 111.7(2) . . ?
O3 Li2 N32A 133.4(3) . . ?
O22 Li2 N29 123.9(3) . . ?
O22 Li2 N32 106.5(3) . . ?
O22 Li2 N29A 126.3(2) . . ?
O22 Li2 N32A 107.6(2) . . ?
N29 Li2 N32 83.4(4) . . ?
N29A Li2 N32A 84.1(3) . . ?
Li1 O3 Li2 79.63(9) . . ?
Li1 O3 C4 108.52(9) . . ?
Li2 O3 C4 162.30(10) . . ?
O3 C4 C5 120.95(10) . . ?
O3 C4 C9 121.84(10) . . ?
C5 C4 C9 117.20(10) . . ?
C4 C5 C6 120.37(10) . . ?
C4 C5 C23 118.55(10) . . ?
C6 C5 C23 121.04(11) . . ?
C5 C6 H6 118.6 . . ?
C5 C6 C7 122.71(11) . . ?
H6 C6 C7 118.6 . . ?
C6 C7 C8 116.87(10) . . ?
C6 C7 C24 121.91(12) . . ?
C8 C7 C24 121.21(11) . . ?
C7 C8 H8 118.7 . . ?
C7 C8 C9 122.63(10) . . ?
H8 C8 C9 118.7 . . ?
C4 C9 C8 120.18(10) . . ?
C4 C9 C10 120.43(10) . . ?
C8 C9 C10 119.39(10) . . ?
C9 C10 H10A 108.9 . . ?
C9 C10 H10B 108.9 . . ?
C9 C10 N11 113.27(9) . . ?
H10A C10 H10B 107.7 . . ?
H10A C10 N11 108.9 . . ?
H10B C10 N11 108.9 . . ?
Li1 N11 C10 103.77(9) . . ?
Li1 N11 C12 104.52(9) . . ?
Li1 N11 C25 112.17(10) . . ?
C10 N11 C12 113.46(9) . . ?
C10 N11 C25 110.78(9) . . ?
C12 N11 C25 111.73(9) . . ?
N11 C12 H12A 109.7 . . ?
N11 C12 H12B 109.7 . . ?
N11 C12 C13 109.99(9) . . ?
H12A C12 H12B 108.2 . . ?
H12A C12 C13 109.7 . . ?
H12B C12 C13 109.7 . . ?
C12 C13 H13A 109.7 . . ?
C12 C13 H13B 109.7 . . ?
C12 C13 N14 109.99(9) . . ?
H13A C13 H13B 108.2 . . ?
H13A C13 N14 109.7 . . ?
H13B C13 N14 109.7 . . ?
Li1 N14 C13 102.23(9) . . ?
Li1 N14 C15 105.42(9) . . ?
Li1 N14 C26 113.49(10) . . ?
C13 N14 C15 113.18(10) . . ?
C13 N14 C26 111.73(10) . . ?
C15 N14 C26 110.45(10) . . ?
N14 C15 H15A 108.8 . . ?
N14 C15 H15B 108.8 . . ?
N14 C15 C16 113.89(9) . . ?
H15A C15 H15B 107.7 . . ?
H15A C15 C16 108.8 . . ?
H15B C15 C16 108.8 . . ?
C15 C16 C17 119.67(11) . . ?
C15 C16 C21 120.18(10) . . ?
C17 C16 C21 120.12(11) . . ?
C16 C17 H17 118.7 . . ?
C16 C17 C18 122.57(11) . . ?
H17 C17 C18 118.7 . . ?
C17 C18 C19 117.09(11) . . ?
C17 C18 C27 121.38(13) . . ?
C19 C18 C27 121.53(13) . . ?
C18 C19 H19 118.7 . . ?
C18 C19 C20 122.54(12) . . ?
H19 C19 C20 118.7 . . ?
C19 C20 C21 120.23(11) . . ?
C19 C20 C28 120.82(11) . . ?
C21 C20 C28 118.95(11) . . ?
C16 C21 C20 117.44(10) . . ?
C16 C21 O22 121.76(10) . . ?
C20 C21 O22 120.79(10) . . ?
Li1 O22 Li2 80.28(9) . . ?
Li1 O22 C21 109.51(9) . . ?
Li2 O22 C21 168.51(10) . . ?
C5 C23 H23A 109.5 . . ?
C5 C23 H23B 109.5 . . ?
C5 C23 H23C 109.5 . . ?
H23A C23 H23B 109.5 . . ?
H23A C23 H23C 109.5 . . ?
H23B C23 H23C 109.5 . . ?
C7 C24 H24A 109.5 . . ?
C7 C24 H24B 109.5 . . ?
C7 C24 H24C 109.5 . . ?
H24A C24 H24B 109.5 . . ?
H24A C24 H24C 109.5 . . ?
H24B C24 H24C 109.5 . . ?
N11 C25 H25A 109.5 . . ?
N11 C25 H25B 109.5 . . ?
N11 C25 H25C 109.5 . . ?
H25A C25 H25B 109.5 . . ?
H25A C25 H25C 109.5 . . ?
H25B C25 H25C 109.5 . . ?
N14 C26 H26A 109.5 . . ?
N14 C26 H26B 109.5 . . ?
N14 C26 H26C 109.5 . . ?
H26A C26 H26B 109.5 . . ?
H26A C26 H26C 109.5 . . ?
H26B C26 H26C 109.5 . . ?
C18 C27 H27A 109.5 . . ?
C18 C27 H27B 109.5 . . ?
C18 C27 H27C 109.5 . . ?
H27A C27 H27B 109.5 . . ?
H27A C27 H27C 109.5 . . ?
H27B C27 H27C 109.5 . . ?
C20 C28 H28A 109.5 . . ?
C20 C28 H28B 109.5 . . ?
C20 C28 H28C 109.5 . . ?
H28A C28 H28B 109.5 . . ?
H28A C28 H28C 109.5 . . ?
H28B C28 H28C 109.5 . . ?
Li2 N29 C30 104.5(7) . . ?
Li2 N29 C33 110.6(8) . . ?
Li2 N29 C34 112.9(9) . . ?
C30 N29 C33 111.5(10) . . ?
C30 N29 C34 109.1(9) . . ?
C33 N29 C34 108.2(8) . . ?
N29 C30 H30A 107.4 . . ?
N29 C30 H30B 107.4 . . ?
N29 C30 C31 119.8(7) . . ?
H30A C30 H30B 106.9 . . ?
H30A C30 C31 107.4 . . ?
H30B C30 C31 107.4 . . ?
C30 C31 H31A 106.3 . . ?
C30 C31 H31B 106.3 . . ?
C30 C31 N32 124.3(7) . . ?
H31A C31 H31B 106.4 . . ?
H31A C31 N32 106.3 . . ?
H31B C31 N32 106.2 . . ?
Li2 N32 C31 101.5(6) . . ?
Li2 N32 C35 107.7(7) . . ?
Li2 N32 C36 115.9(9) . . ?
C31 N32 C35 110.7(9) . . ?
C31 N32 C36 112.4(8) . . ?
C35 N32 C36 108.5(8) . . ?
Li2 N29A C30A 103.4(4) . . ?
Li2 N29A C33A 108.1(5) . . ?
Li2 N29A C34A 113.0(6) . . ?
C30A N29A C33A 111.3(6) . . ?
C30A N29A C34A 112.2(6) . . ?
C33A N29A C34A 108.6(5) . . ?
N29A C30A H30C 107.0 . . ?
N29A C30A H30D 107.0 . . ?
N29A C30A C31A 121.5(5) . . ?
H30C C30A H30D 106.7 . . ?
H30C C30A C31A 107.0 . . ?
H30D C30A C31A 107.0 . . ?
C30A C31A H31C 107.4 . . ?
C30A C31A H31D 107.4 . . ?
C30A C31A N32A 119.7(5) . . ?
H31C C31A H31D 106.9 . . ?
H31C C31A N32A 107.4 . . ?
H31D C31A N32A 107.4 . . ?
Li2 N32A C31A 104.8(5) . . ?
Li2 N32A C35A 102.7(6) . . ?
Li2 N32A C36A 120.8(7) . . ?
C31A N32A C35A 109.7(7) . . ?
C31A N32A C36A 109.4(7) . . ?
C35A N32A C36A 108.9(7) . . ?
N29A C33A H33D 109.5 . . ?
N29A C33A H33E 109.5 . . ?
N29A C33A H33F 109.5 . . ?
H33D C33A H33E 109.5 . . ?
H33D C33A H33F 109.5 . . ?
H33E C33A H33F 109.5 . . ?
N29A C34A H34D 109.5 . . ?
N29A C34A H34E 109.5 . . ?
N29A C34A H34F 109.5 . . ?
H34D C34A H34E 109.5 . . ?
H34D C34A H34F 109.5 . . ?
H34E C34A H34F 109.5 . . ?
N32A C35A H35D 109.5 . . ?
N32A C35A H35E 109.5 . . ?
N32A C35A H35F 109.5 . . ?
H35D C35A H35E 109.5 . . ?
H35D C35A H35F 109.5 . . ?
H35E C35A H35F 109.5 . . ?
N32A C36A H36D 109.5 . . ?
N32A C36A H36E 109.5 . . ?
N32A C36A H36F 109.5 . . ?
H36D C36A H36E 109.5 . . ?
H36D C36A H36F 109.5 . . ?
H36E C36A H36F 109.5 . . ?

loop_
_geom_bond_atom_site_label_1
_geom_bond_atom_site_label_2
_geom_bond_distance
_geom_bond_site_symmetry_2
_geom_bond_publ_flag
Li1 O3 1.854(2) . ?
Li1 N11 2.018(2) . ?
Li1 N14 2.056(2) . ?
Li1 O22 1.850(2) . ?
Li2 O3 1.923(2) . ?
Li2 O22 1.902(2) . ?
Li2 N29 2.112(17) . ?
Li2 N32 2.245(13) . ?
Li2 N29A 2.158(11) . ?
Li2 N32A 2.182(11) . ?
O3 C4 1.3206(13) . ?
C4 C5 1.4191(15) . ?
C4 C9 1.4213(15) . ?
C5 C6 1.3884(16) . ?
C5 C23 1.5014(17) . ?
C6 H6 0.950 . ?
C6 C7 1.3934(17) . ?
C7 C8 1.3885(17) . ?
C7 C24 1.5122(17) . ?
C8 H8 0.950 . ?
C8 C9 1.3954(15) . ?
C9 C10 1.5087(15) . ?
C10 H10A 0.990 . ?
C10 H10B 0.990 . ?
C10 N11 1.4814(14) . ?
N11 C12 1.4674(14) . ?
N11 C25 1.4651(15) . ?
C12 H12A 0.990 . ?
C12 H12B 0.990 . ?
C12 C13 1.5273(16) . ?
C13 H13A 0.990 . ?
C13 H13B 0.990 . ?
C13 N14 1.4684(15) . ?
N14 C15 1.4798(15) . ?
N14 C26 1.4634(15) . ?
C15 H15A 0.990 . ?
C15 H15B 0.990 . ?
C15 C16 1.5080(16) . ?
C16 C17 1.3931(16) . ?
C16 C21 1.4221(16) . ?
C17 H17 0.950 . ?
C17 C18 1.3868(19) . ?
C18 C19 1.3952(18) . ?
C18 C27 1.5128(18) . ?
C19 H19 0.950 . ?
C19 C20 1.3893(16) . ?
C20 C21 1.4173(16) . ?
C20 C28 1.5006(17) . ?
C21 O22 1.3208(13) . ?
C23 H23A 0.980 . ?
C23 H23B 0.980 . ?
C23 H23C 0.980 . ?
C24 H24A 0.980 . ?
C24 H24B 0.980 . ?
C24 H24C 0.980 . ?
C25 H25A 0.980 . ?
C25 H25B 0.980 . ?
C25 H25C 0.980 . ?
C26 H26A 0.980 . ?
C26 H26B 0.980 . ?
C26 H26C 0.980 . ?
C27 H27A 0.980 . ?
C27 H27B 0.980 . ?
C27 H27C 0.980 . ?
C28 H28A 0.980 . ?
C28 H28B 0.980 . ?
C28 H28C 0.980 . ?
N29 C30 1.482(11) . ?
N29 C33 1.455(12) . ?
N29 C34 1.454(11) . ?
C30 H30A 0.990 . ?
C30 H30B 0.990 . ?
C30 C31 1.310(7) . ?
C31 H31A 0.990 . ?
C31 H31B 0.990 . ?
C31 N32 1.455(10) . ?
N32 C35 1.476(11) . ?
N32 C36 1.455(10) . ?
C33 H33A 0.980 . ?
C33 H33B 0.980 . ?
C33 H33C 0.980 . ?
C34 H34A 0.980 . ?
C34 H34B 0.980 . ?
C34 H34C 0.980 . ?
C35 H35A 0.980 . ?
C35 H35B 0.980 . ?
C35 H35C 0.980 . ?
C36 H36A 0.980 . ?
C36 H36B 0.980 . ?
C36 H36C 0.980 . ?
N29A C30A 1.464(8) . ?
N29A C33A 1.464(7) . ?
N29A C34A 1.459(8) . ?
C30A H30C 0.990 . ?
C30A H30D 0.990 . ?
C30A C31A 1.340(5) . ?
C31A H31C 0.990 . ?
C31A H31D 0.990 . ?
C31A N32A 1.469(8) . ?
N32A C35A 1.453(8) . ?
N32A C36A 1.456(8) . ?
C33A H33D 0.980 . ?
C33A H33E 0.980 . ?
C33A H33F 0.980 . ?
C34A H34D 0.980 . ?
C34A H34E 0.980 . ?
C34A H34F 0.980 . ?
C35A H35D 0.980 . ?
C35A H35E 0.980 . ?
C35A H35F 0.980 . ?
C36A H36D 0.980 . ?
C36A H36E 0.980 . ?
C36A H36F 0.980 . ?
